data_7060120
loop_
_publ_author_name
'Schwade, V\^ania Denise'
'Teixeira, Estefane Isis'
'dos Santos, F\'abio Alencar'
'Bortolotto, Tanize'
'Tirloni, B\'arbara'
'Abram, Ulrich'

_publ_section_title
;
 Fluorescence studies and photocatalytic application for hydrogen
 production of ZnII and CdII complexes with isophthaloylbis(thioureas)
;
_journal_issue 45
_journal_name_full 'New Journal of Chemistry'
_journal_page_first 19598
_journal_page_last 19611
_journal_paper_doi 10.1039/D0NJ03778H
_journal_volume 44
_journal_year 2020
_chemical_formula_moiety 'C40 H60 Cd2 N8 O6 S6'
_chemical_formula_sum 'C40 H60 Cd2 N8 O6 S6'
_chemical_formula_weight 1166.12
_space_group_crystal_system triclinic
_space_group_IT_number 2
_space_group_name_Hall '-P 1'
_space_group_name_H-M_alt 'P -1'
_atom_sites_solution_hydrogens geom
_audit_creation_method SHELXL-2018/3
_audit_update_record
;
2020-09-10 deposited with the CCDC.	2020-10-16 downloaded from the CCDC.
;
_cell_angle_alpha 91.58(3)
_cell_angle_beta 99.49(3)
_cell_angle_gamma 93.36(3)
_cell_formula_units_Z 1
_cell_length_a 8.3905(17)
_cell_length_b 10.057(2)
_cell_length_c 15.395(3)
_cell_measurement_reflns_used 17014
_cell_measurement_temperature 293(2)
_cell_measurement_theta_max 29.63
_cell_measurement_theta_min 3.29
_cell_volume 1278.2(5)
_computing_cell_refinement 'SAINT V8.34A (Bruker AXS Inc., 2013)'
_computing_data_collection 'APEX3 v2015.5-2 (Bruker AXS Inc., 2015)'
_computing_data_reduction 'SAINT V8.34A (Bruker AXS Inc., 2013)'
_computing_molecular_graphics 'Crystal Impact Diamond v3.2k'
_computing_publication_material 'Bruker SHELXTL'
_computing_structure_refinement 'SHELXL-2018/3 (Sheldrick, 2018)'
_computing_structure_solution 'SHELXT 2014/5 (Sheldrick, 2014)'
_diffrn_ambient_temperature 293(2)
_diffrn_measured_fraction_theta_full 0.994
_diffrn_measured_fraction_theta_max 0.995
_diffrn_measurement_device_type 'STOE IPDS 2T'
_diffrn_radiation_type MoK\a
_diffrn_radiation_wavelength 0.71073
_diffrn_reflns_av_R_equivalents 0.0732
_diffrn_reflns_av_unetI/netI 0.0662
_diffrn_reflns_Laue_measured_fraction_full 0.994
_diffrn_reflns_Laue_measured_fraction_max 0.995
_diffrn_reflns_limit_h_max 10
_diffrn_reflns_limit_h_min -10
_diffrn_reflns_limit_k_max 11
_diffrn_reflns_limit_k_min -12
_diffrn_reflns_limit_l_max 18
_diffrn_reflns_limit_l_min -18
_diffrn_reflns_number 10775
_diffrn_reflns_point_group_measured_fraction_full 0.994
_diffrn_reflns_point_group_measured_fraction_max 0.995
_diffrn_reflns_theta_full 25.242
_diffrn_reflns_theta_max 25.996
_diffrn_reflns_theta_min 3.294
_diffrn_source 'sealed X-ray tube, 12 x 0.4 mm long-fine focus'
_exptl_absorpt_coefficient_mu 1.127
_exptl_absorpt_correction_T_max 0.8988
_exptl_absorpt_correction_T_min 0.6893
_exptl_absorpt_correction_type integration
_exptl_absorpt_process_details XSHAPE
_exptl_crystal_colour colorless
_exptl_crystal_density_diffrn 1.515
_exptl_crystal_description block
_exptl_crystal_F_000 596
_exptl_crystal_size_max 0.201
_exptl_crystal_size_mid 0.185
_exptl_crystal_size_min 0.104
_refine_diff_density_max 0.802
_refine_diff_density_min -1.081
_refine_diff_density_rms 0.113
_refine_ls_extinction_coef 0.0155(18)
_refine_ls_extinction_expression Fc^*^=kFc[1+0.001xFc^2^\l^3^/sin(2\q)]^-1/4^
_refine_ls_extinction_method 'SHELXL-2018/3 (Sheldrick 2018)'
_refine_ls_goodness_of_fit_ref 0.962
_refine_ls_hydrogen_treatment constr
_refine_ls_matrix_type full
_refine_ls_number_parameters 287
_refine_ls_number_reflns 5000
_refine_ls_number_restraints 0
_refine_ls_restrained_S_all 0.962
_refine_ls_R_factor_all 0.0513
_refine_ls_R_factor_gt 0.0436
_refine_ls_shift/su_max 0.001
_refine_ls_shift/su_mean 0.000
_refine_ls_structure_factor_coef Fsqd
_refine_ls_weighting_details 'w=1/[\s^2^(Fo^2^)+(0.0786P)^2^] where P=(Fo^2^+2Fc^2^)/3'
_refine_ls_weighting_scheme calc
_refine_ls_wR_factor_gt 0.1127
_refine_ls_wR_factor_ref 0.1156
_reflns_Friedel_coverage 0.000
_reflns_number_gt 4164
_reflns_number_total 5000
_reflns_threshold_expression 'I > 2\s(I)'
_cod_data_source_file d0nj03778h2.cif
_cod_data_source_block compound_2a
_cod_database_code 7060120
_shelx_shelxl_version_number 2018/3
_shelx_space_group_comment
;
The symmetry employed for this shelxl refinement is uniquely defined
by the following loop, which should always be used as a source of
symmetry information in preference to the above space-group names.
They are only intended as comments.
;

loop_
_space_group_symop_operation_xyz
'x, y, z'
'-x, -y, -z'

loop_
_atom_site_label
_atom_site_type_symbol
_atom_site_fract_x
_atom_site_fract_y
_atom_site_fract_z
_atom_site_U_iso_or_equiv
_atom_site_adp_type
_atom_site_occupancy
_atom_site_site_symmetry_order
_atom_site_calc_flag
_atom_site_refinement_flags_posn
_atom_site_refinement_flags_adp
_atom_site_refinement_flags_occupancy
_atom_site_disorder_assembly
_atom_site_disorder_group
Cd1 Cd 0.70329(3) 0.58622(3) 0.28785(2) 0.03309(14) Uani 1 1 d . . . . .
S1 S 0.76212(13) 0.43571(10) 0.16264(6) 0.0396(2) Uani 1 1 d . . . . .
S2 S 0.36809(14) 0.19187(10) 0.77425(6) 0.0415(3) Uani 1 1 d . . . . .
S3 S 1.10840(13) 0.52427(11) 0.35006(8) 0.0454(3) Uani 1 1 d . . . . .
O1 O 0.5044(4) 0.4380(3) 0.30660(19) 0.0425(7) Uani 1 1 d . . . . .
O2 O 0.3414(4) 0.3190(3) 0.58472(17) 0.0399(6) Uani 1 1 d . . . . .
O3 O 0.9550(4) 0.5793(4) 0.3698(2) 0.0634(10) Uani 1 1 d . . . . .
N11 N 0.5092(4) 0.2730(3) 0.1985(2) 0.0392(8) Uani 1 1 d . . . . .
N12 N 0.2471(4) 0.0998(3) 0.60409(19) 0.0332(7) Uani 1 1 d . . . . .
N13 N 0.5275(5) 0.2961(4) 0.0554(2) 0.0437(8) Uani 1 1 d . . . . .
N14 N 0.1512(4) -0.0071(3) 0.7138(2) 0.0357(7) Uani 1 1 d . . . . .
C1 C 0.4291(4) 0.2147(3) 0.3342(2) 0.0298(7) Uani 1 1 d . . . . .
C2 C 0.4126(4) 0.0801(4) 0.3072(2) 0.0333(8) Uani 1 1 d . . . . .
H2 H 0.435738 0.054082 0.252454 0.040 Uiso 1 1 calc R U . . .
C3 C 0.3617(5) -0.0145(4) 0.3619(3) 0.0367(8) Uani 1 1 d . . . . .
H3 H 0.349859 -0.103858 0.343399 0.044 Uiso 1 1 calc R U . . .
C4 C 0.3285(5) 0.0220(4) 0.4434(2) 0.0341(8) Uani 1 1 d . . . . .
H4 H 0.295135 -0.042750 0.479661 0.041 Uiso 1 1 calc R U . . .
C5 C 0.3444(4) 0.1559(4) 0.4720(2) 0.0306(7) Uani 1 1 d . . . . .
C6 C 0.3966(4) 0.2511(4) 0.4168(2) 0.0311(7) Uani 1 1 d . . . . .
H6 H 0.409687 0.340274 0.435730 0.037 Uiso 1 1 calc R U . . .
C11 C 0.4880(5) 0.3187(4) 0.2770(2) 0.0333(8) Uani 1 1 d . . . . .
C12 C 0.3105(4) 0.1985(4) 0.5619(2) 0.0308(7) Uani 1 1 d . . . . .
C13 C 0.5848(5) 0.3328(4) 0.1394(3) 0.0364(8) Uani 1 1 d . . . . .
C14 C 0.2474(5) 0.0929(3) 0.6898(2) 0.0330(8) Uani 1 1 d . . . . .
C15 C 0.3820(7) 0.2041(5) 0.0332(3) 0.0585(14) Uani 1 1 d . . . . .
H15A H 0.386843 0.135102 0.076141 0.070 Uiso 1 1 calc R U . . .
H15B H 0.382251 0.161310 -0.024059 0.070 Uiso 1 1 calc R U . . .
C16 C 0.2280(8) 0.2708(8) 0.0310(5) 0.087(2) Uani 1 1 d . . . . .
H16A H 0.138447 0.205252 0.019799 0.130 Uiso 1 1 calc R U . . .
H16B H 0.217666 0.333926 -0.014968 0.130 Uiso 1 1 calc R U . . .
H16C H 0.228375 0.316303 0.086649 0.130 Uiso 1 1 calc R U . . .
C17 C 0.6039(6) 0.3391(5) -0.0186(3) 0.0501(11) Uani 1 1 d . . . . .
H17A H 0.658491 0.426539 -0.004204 0.060 Uiso 1 1 calc R U . . .
H17B H 0.520853 0.346851 -0.069802 0.060 Uiso 1 1 calc R U . . .
C18 C 0.7241(8) 0.2444(7) -0.0412(4) 0.0774(17) Uani 1 1 d . . . . .
H18A H 0.764789 0.273109 -0.092799 0.116 Uiso 1 1 calc R U . . .
H18B H 0.672158 0.156558 -0.052402 0.116 Uiso 1 1 calc R U . . .
H18C H 0.812178 0.242943 0.007186 0.116 Uiso 1 1 calc R U . . .
C19 C 0.0465(5) -0.0933(4) 0.6462(3) 0.0392(9) Uani 1 1 d . . . . .
H19A H 0.012555 -0.041447 0.595001 0.047 Uiso 1 1 calc R U . . .
H19B H -0.049759 -0.123801 0.669040 0.047 Uiso 1 1 calc R U . . .
C20 C 0.1286(6) -0.2122(4) 0.6184(3) 0.0495(11) Uani 1 1 d . . . . .
H20A H 0.057327 -0.261936 0.572026 0.074 Uiso 1 1 calc R U . . .
H20B H 0.154858 -0.267761 0.667751 0.074 Uiso 1 1 calc R U . . .
H20C H 0.226012 -0.182854 0.597548 0.074 Uiso 1 1 calc R U . . .
C21 C 0.1472(6) -0.0414(4) 0.8053(3) 0.0454(10) Uani 1 1 d . . . . .
H21A H 0.250888 -0.013921 0.841016 0.054 Uiso 1 1 calc R U . . .
H21B H 0.131137 -0.137340 0.808166 0.054 Uiso 1 1 calc R U . . .
C22 C 0.0154(7) 0.0234(6) 0.8430(3) 0.0663(14) Uani 1 1 d . . . . .
H22A H 0.016415 -0.003460 0.902405 0.099 Uiso 1 1 calc R U . . .
H22B H -0.087615 -0.003449 0.807957 0.099 Uiso 1 1 calc R U . . .
H22C H 0.033185 0.118564 0.842623 0.099 Uiso 1 1 calc R U . . .
C31 C 1.2606(6) 0.5962(5) 0.4348(3) 0.0535(11) Uani 1 1 d . . . . .
H31A H 1.365349 0.577759 0.421816 0.080 Uiso 1 1 calc R U . . .
H31B H 1.247017 0.559005 0.490047 0.080 Uiso 1 1 calc R U . . .
H31C H 1.251861 0.690917 0.438350 0.080 Uiso 1 1 calc R U . . .
C32 C 1.1633(7) 0.6136(7) 0.2607(4) 0.0761(17) Uani 1 1 d . . . . .
H32A H 1.275180 0.602697 0.257570 0.114 Uiso 1 1 calc R U . . .
H32B H 1.147303 0.706448 0.269328 0.114 Uiso 1 1 calc R U . . .
H32C H 1.097271 0.580021 0.206747 0.114 Uiso 1 1 calc R U . . .

loop_
_atom_site_aniso_label
_atom_site_aniso_U_11
_atom_site_aniso_U_22
_atom_site_aniso_U_33
_atom_site_aniso_U_23
_atom_site_aniso_U_13
_atom_site_aniso_U_12
Cd1 0.04180(19) 0.02847(18) 0.02933(18) -0.00317(10) 0.00987(11) -0.00424(11)
S1 0.0475(6) 0.0401(5) 0.0320(5) -0.0067(4) 0.0135(4) -0.0078(4)
S2 0.0619(6) 0.0312(5) 0.0280(5) -0.0027(4) 0.0005(4) -0.0038(4)
S3 0.0463(6) 0.0415(6) 0.0470(6) -0.0070(5) 0.0072(5) -0.0032(4)
O1 0.0619(18) 0.0287(13) 0.0404(15) -0.0057(11) 0.0252(13) -0.0126(12)
O2 0.0589(17) 0.0309(14) 0.0321(13) -0.0088(11) 0.0202(12) -0.0098(12)
O3 0.0391(17) 0.091(3) 0.056(2) -0.0217(19) -0.0018(15) 0.0071(17)
N11 0.056(2) 0.0347(17) 0.0267(15) -0.0031(13) 0.0107(14) -0.0109(15)
N12 0.0419(17) 0.0334(16) 0.0238(14) 0.0004(12) 0.0075(12) -0.0079(13)
N13 0.059(2) 0.0442(19) 0.0265(16) -0.0032(14) 0.0088(15) -0.0140(16)
N14 0.0442(18) 0.0351(17) 0.0285(15) -0.0004(13) 0.0110(13) -0.0044(13)
C1 0.0345(18) 0.0275(17) 0.0263(17) -0.0013(14) 0.0030(14) -0.0006(14)
C2 0.041(2) 0.0316(18) 0.0271(17) -0.0051(14) 0.0072(15) -0.0010(15)
C3 0.047(2) 0.0249(17) 0.037(2) -0.0058(15) 0.0059(16) -0.0025(15)
C4 0.040(2) 0.0307(18) 0.0316(18) 0.0018(15) 0.0076(15) -0.0011(15)
C5 0.0337(18) 0.0296(18) 0.0267(17) -0.0012(14) 0.0021(14) -0.0038(14)
C6 0.0348(18) 0.0263(17) 0.0308(18) -0.0036(14) 0.0034(14) -0.0023(14)
C11 0.0387(19) 0.0316(18) 0.0282(17) -0.0036(15) 0.0057(15) -0.0063(15)
C12 0.0344(18) 0.0295(18) 0.0268(17) -0.0017(14) 0.0019(14) -0.0003(14)
C13 0.049(2) 0.0286(18) 0.0334(19) -0.0012(15) 0.0128(16) -0.0018(16)
C14 0.042(2) 0.0241(17) 0.0332(19) -0.0030(14) 0.0087(15) -0.0011(14)
C15 0.077(3) 0.062(3) 0.031(2) -0.006(2) 0.008(2) -0.029(3)
C16 0.065(4) 0.104(5) 0.081(4) 0.012(4) -0.008(3) -0.032(4)
C17 0.071(3) 0.052(3) 0.0257(19) 0.0016(18) 0.0081(19) -0.009(2)
C18 0.087(4) 0.100(5) 0.051(3) -0.011(3) 0.030(3) 0.007(4)
C19 0.0352(19) 0.044(2) 0.038(2) 0.0012(17) 0.0090(16) -0.0112(16)
C20 0.060(3) 0.037(2) 0.050(3) -0.0051(19) 0.010(2) -0.0094(19)
C21 0.061(3) 0.041(2) 0.036(2) 0.0068(18) 0.0137(19) -0.0054(19)
C22 0.079(4) 0.080(4) 0.047(3) 0.001(3) 0.029(3) 0.005(3)
C31 0.048(2) 0.057(3) 0.052(3) -0.009(2) -0.001(2) 0.005(2)
C32 0.061(3) 0.100(5) 0.063(3) 0.017(3) 0.003(3) -0.016(3)

loop_
_atom_type_symbol
_atom_type_description
_atom_type_scat_dispersion_real
_atom_type_scat_dispersion_imag
_atom_type_scat_source
C C 0.0033 0.0016 'International Tables Vol C Tables 4.2.6.8 and 6.1.1.4'
H H 0.0000 0.0000 'International Tables Vol C Tables 4.2.6.8 and 6.1.1.4'
Cd Cd -0.8075 1.2024 'International Tables Vol C Tables 4.2.6.8 and 6.1.1.4'
N N 0.0061 0.0033 'International Tables Vol C Tables 4.2.6.8 and 6.1.1.4'
O O 0.0106 0.0060 'International Tables Vol C Tables 4.2.6.8 and 6.1.1.4'
S S 0.1246 0.1234 'International Tables Vol C Tables 4.2.6.8 and 6.1.1.4'

loop_
_geom_angle_atom_site_label_1
_geom_angle_atom_site_label_2
_geom_angle_atom_site_label_3
_geom_angle
_geom_angle_site_symmetry_1
_geom_angle_site_symmetry_3
_geom_angle_publ_flag
O1 Cd1 O2 84.73(10) . 2_666 ?
O1 Cd1 O3 120.45(14) . . ?
O2 Cd1 O3 80.36(12) 2_666 . ?
O1 Cd1 S2 119.06(9) . 2_666 ?
O2 Cd1 S2 83.94(8) 2_666 2_666 ?
O3 Cd1 S2 116.12(11) . 2_666 ?
O1 Cd1 S1 88.48(8) . . ?
O2 Cd1 S1 168.02(8) 2_666 . ?
O3 Cd1 S1 94.70(10) . . ?
S2 Cd1 S1 108.00(4) 2_666 . ?
C13 S1 Cd1 101.76(14) . . ?
C14 S2 Cd1 96.60(13) . 2_666 ?
O3 S3 C32 106.6(3) . . ?
O3 S3 C31 104.1(2) . . ?
C32 S3 C31 98.4(3) . . ?
C11 O1 Cd1 125.3(2) . . ?
C12 O2 Cd1 125.1(2) . 2_666 ?
S3 O3 Cd1 132.3(2) . . ?
C11 N11 C13 129.0(3) . . ?
C14 N12 C12 127.6(3) . . ?
C13 N13 C17 123.6(3) . . ?
C13 N13 C15 120.4(3) . . ?
C17 N13 C15 116.0(3) . . ?
C14 N14 C21 124.1(3) . . ?
C14 N14 C19 120.1(3) . . ?
C21 N14 C19 115.7(3) . . ?
C6 C1 C2 119.0(3) . . ?
C6 C1 C11 119.9(3) . . ?
C2 C1 C11 121.0(3) . . ?
C3 C2 C1 120.0(3) . . ?
C3 C2 H2 120.0 . . ?
C1 C2 H2 120.0 . . ?
C4 C3 C2 120.7(3) . . ?
C4 C3 H3 119.6 . . ?
C2 C3 H3 119.6 . . ?
C3 C4 C5 120.4(3) . . ?
C3 C4 H4 119.8 . . ?
C5 C4 H4 119.8 . . ?
C6 C5 C4 118.8(3) . . ?
C6 C5 C12 119.9(3) . . ?
C4 C5 C12 121.4(3) . . ?
C1 C6 C5 121.0(3) . . ?
C1 C6 H6 119.5 . . ?
C5 C6 H6 119.5 . . ?
O1 C11 N11 127.9(3) . . ?
O1 C11 C1 117.6(3) . . ?
N11 C11 C1 114.5(3) . . ?
O2 C12 N12 129.7(3) . . ?
O2 C12 C5 116.7(3) . . ?
N12 C12 C5 113.5(3) . . ?
N11 C13 N13 115.1(3) . . ?
N11 C13 S1 125.8(3) . . ?
N13 C13 S1 118.6(3) . . ?
N12 C14 N14 115.4(3) . . ?
N12 C14 S2 127.0(3) . . ?
N14 C14 S2 117.5(3) . . ?
N13 C15 C16 113.4(5) . . ?
N13 C15 H15A 108.9 . . ?
C16 C15 H15A 108.9 . . ?
N13 C15 H15B 108.9 . . ?
C16 C15 H15B 108.9 . . ?
H15A C15 H15B 107.7 . . ?
C15 C16 H16A 109.5 . . ?
C15 C16 H16B 109.5 . . ?
H16A C16 H16B 109.5 . . ?
C15 C16 H16C 109.5 . . ?
H16A C16 H16C 109.5 . . ?
H16B C16 H16C 109.5 . . ?
N13 C17 C18 112.6(4) . . ?
N13 C17 H17A 109.1 . . ?
C18 C17 H17A 109.1 . . ?
N13 C17 H17B 109.1 . . ?
C18 C17 H17B 109.1 . . ?
H17A C17 H17B 107.8 . . ?
C17 C18 H18A 109.5 . . ?
C17 C18 H18B 109.5 . . ?
H18A C18 H18B 109.5 . . ?
C17 C18 H18C 109.5 . . ?
H18A C18 H18C 109.5 . . ?
H18B C18 H18C 109.5 . . ?
N14 C19 C20 113.0(4) . . ?
N14 C19 H19A 109.0 . . ?
C20 C19 H19A 109.0 . . ?
N14 C19 H19B 109.0 . . ?
C20 C19 H19B 109.0 . . ?
H19A C19 H19B 107.8 . . ?
C19 C20 H20A 109.5 . . ?
C19 C20 H20B 109.5 . . ?
H20A C20 H20B 109.5 . . ?
C19 C20 H20C 109.5 . . ?
H20A C20 H20C 109.5 . . ?
H20B C20 H20C 109.5 . . ?
N14 C21 C22 112.7(4) . . ?
N14 C21 H21A 109.1 . . ?
C22 C21 H21A 109.1 . . ?
N14 C21 H21B 109.1 . . ?
C22 C21 H21B 109.1 . . ?
H21A C21 H21B 107.8 . . ?
C21 C22 H22A 109.5 . . ?
C21 C22 H22B 109.5 . . ?
H22A C22 H22B 109.5 . . ?
C21 C22 H22C 109.5 . . ?
H22A C22 H22C 109.5 . . ?
H22B C22 H22C 109.5 . . ?
S3 C31 H31A 109.5 . . ?
S3 C31 H31B 109.5 . . ?
H31A C31 H31B 109.5 . . ?
S3 C31 H31C 109.5 . . ?
H31A C31 H31C 109.5 . . ?
H31B C31 H31C 109.5 . . ?
S3 C32 H32A 109.5 . . ?
S3 C32 H32B 109.5 . . ?
H32A C32 H32B 109.5 . . ?
S3 C32 H32C 109.5 . . ?
H32A C32 H32C 109.5 . . ?
H32B C32 H32C 109.5 . . ?

loop_
_geom_bond_atom_site_label_1
_geom_bond_atom_site_label_2
_geom_bond_distance
_geom_bond_site_symmetry_2
_geom_bond_publ_flag
Cd1 O1 2.232(3) . ?
Cd1 O2 2.254(3) 2_666 ?
Cd1 O3 2.280(3) . ?
Cd1 S2 2.5177(12) 2_666 ?
Cd1 S1 2.5478(12) . ?
S1 C13 1.742(4) . ?
S2 C14 1.756(4) . ?
S3 O3 1.502(4) . ?
S3 C32 1.772(6) . ?
S3 C31 1.774(4) . ?
O1 C11 1.263(5) . ?
O2 C12 1.252(4) . ?
N11 C11 1.324(5) . ?
N11 C13 1.330(5) . ?
N12 C14 1.323(5) . ?
N12 C12 1.333(5) . ?
N13 C13 1.337(5) . ?
N13 C17 1.462(5) . ?
N13 C15 1.475(6) . ?
N14 C14 1.351(5) . ?
N14 C21 1.464(5) . ?
N14 C19 1.472(5) . ?
C1 C6 1.388(5) . ?
C1 C2 1.398(5) . ?
C1 C11 1.499(5) . ?
C2 C3 1.383(5) . ?
C2 H2 0.9300 . ?
C3 C4 1.373(5) . ?
C3 H3 0.9300 . ?
C4 C5 1.397(5) . ?
C4 H4 0.9300 . ?
C5 C6 1.395(5) . ?
C5 C12 1.513(5) . ?
C6 H6 0.9300 . ?
C15 C16 1.486(9) . ?
C15 H15A 0.9700 . ?
C15 H15B 0.9700 . ?
C16 H16A 0.9600 . ?
C16 H16B 0.9600 . ?
C16 H16C 0.9600 . ?
C17 C18 1.501(8) . ?
C17 H17A 0.9700 . ?
C17 H17B 0.9700 . ?
C18 H18A 0.9600 . ?
C18 H18B 0.9600 . ?
C18 H18C 0.9600 . ?
C19 C20 1.501(6) . ?
C19 H19A 0.9700 . ?
C19 H19B 0.9700 . ?
C20 H20A 0.9600 . ?
C20 H20B 0.9600 . ?
C20 H20C 0.9600 . ?
C21 C22 1.503(7) . ?
C21 H21A 0.9700 . ?
C21 H21B 0.9700 . ?
C22 H22A 0.9600 . ?
C22 H22B 0.9600 . ?
C22 H22C 0.9600 . ?
C31 H31A 0.9600 . ?
C31 H31B 0.9600 . ?
C31 H31C 0.9600 . ?
C32 H32A 0.9600 . ?
C32 H32B 0.9600 . ?
C32 H32C 0.9600 . ?

loop_
_geom_torsion_atom_site_label_1
_geom_torsion_atom_site_label_2
_geom_torsion_atom_site_label_3
_geom_torsion_atom_site_label_4
_geom_torsion
_geom_torsion_site_symmetry_1
_geom_torsion_site_symmetry_2
_geom_torsion_site_symmetry_3
_geom_torsion_site_symmetry_4
_geom_torsion_publ_flag
C32 S3 O3 Cd1 61.6(4) . . . . ?
C31 S3 O3 Cd1 165.0(3) . . . . ?
C6 C1 C2 C3 1.1(5) . . . . ?
C11 C1 C2 C3 178.5(4) . . . . ?
C1 C2 C3 C4 -0.6(6) . . . . ?
C2 C3 C4 C5 0.5(6) . . . . ?
C3 C4 C5 C6 -0.8(6) . . . . ?
C3 C4 C5 C12 -179.2(3) . . . . ?
C2 C1 C6 C5 -1.4(5) . . . . ?
C11 C1 C6 C5 -178.8(3) . . . . ?
C4 C5 C6 C1 1.3(5) . . . . ?
C12 C5 C6 C1 179.8(3) . . . . ?
Cd1 O1 C11 N11 -41.5(6) . . . . ?
Cd1 O1 C11 C1 142.0(3) . . . . ?
C13 N11 C11 O1 16.1(7) . . . . ?
C13 N11 C11 C1 -167.3(4) . . . . ?
C6 C1 C11 O1 -0.7(5) . . . . ?
C2 C1 C11 O1 -178.0(3) . . . . ?
C6 C1 C11 N11 -177.7(3) . . . . ?
C2 C1 C11 N11 5.0(5) . . . . ?
Cd1 O2 C12 N12 -0.1(6) 2_666 . . . ?
Cd1 O2 C12 C5 177.9(2) 2_666 . . . ?
C14 N12 C12 O2 -23.2(7) . . . . ?
C14 N12 C12 C5 158.7(4) . . . . ?
C6 C5 C12 O2 -4.4(5) . . . . ?
C4 C5 C12 O2 174.1(3) . . . . ?
C6 C5 C12 N12 174.0(3) . . . . ?
C4 C5 C12 N12 -7.6(5) . . . . ?
C11 N11 C13 N13 -149.9(4) . . . . ?
C11 N11 C13 S1 38.5(6) . . . . ?
C17 N13 C13 N11 -173.3(4) . . . . ?
C15 N13 C13 N11 4.9(6) . . . . ?
C17 N13 C13 S1 -1.0(6) . . . . ?
C15 N13 C13 S1 177.2(4) . . . . ?
Cd1 S1 C13 N11 -46.0(4) . . . . ?
Cd1 S1 C13 N13 142.7(3) . . . . ?
C12 N12 C14 N14 169.1(4) . . . . ?
C12 N12 C14 S2 -15.4(6) . . . . ?
C21 N14 C14 N12 173.1(4) . . . . ?
C19 N14 C14 N12 -4.4(5) . . . . ?
C21 N14 C14 S2 -2.9(5) . . . . ?
C19 N14 C14 S2 179.7(3) . . . . ?
Cd1 S2 C14 N12 52.6(4) 2_666 . . . ?
Cd1 S2 C14 N14 -132.0(3) 2_666 . . . ?
C13 N13 C15 C16 81.0(6) . . . . ?
C17 N13 C15 C16 -100.7(5) . . . . ?
C13 N13 C17 C18 91.3(6) . . . . ?
C15 N13 C17 C18 -87.0(6) . . . . ?
C14 N14 C19 C20 89.2(5) . . . . ?
C21 N14 C19 C20 -88.5(4) . . . . ?
C14 N14 C21 C22 94.9(5) . . . . ?
C19 N14 C21 C22 -87.6(5) . . . . ?
